data_1556827
loop_
_publ_author_name
'Sanjuan-Szklarz, W Fabiola'
'Hoser, Anna A.'
'Gutmann, Matthias'
'Madsen, Anders \/Ostergaard'
'Wo\'zniak, Krzysztof'

_publ_section_title
;
 Yes, one can obtain better quality structures from routine X-ray data
 collection.
;
_journal_issue 'Pt 1'
_journal_name_full IUCrJ
_journal_page_first 61
_journal_page_last 70
_journal_paper_doi 10.1107/S2052252515020941
_journal_volume 3
_journal_year 2016
_chemical_formula_moiety 'C20 H14'
_chemical_formula_sum 'C20 H14'
_chemical_formula_weight 254.312
_space_group_IT_number 19
_space_group_name_Hall 'P 2ac 2ab'
_space_group_name_H-M_alt 'P 21 21 21'
_symmetry_cell_setting orthorhombic
_symmetry_space_group_name_Hall 'P 2ac 2ab'
_symmetry_space_group_name_H-M 'P 21 21 21'
_atom_sites_solution_hydrogens geom
_atom_sites_solution_primary direct
_atom_sites_solution_secondary difmap
_audit_creation_date 2008-07-30T15:42
_audit_creation_method MoPro12
_audit_update_record ' 2008-07-30T15:42  Initial CIF as created by GSAS2CIF'
_cell_angle_alpha 90.00
_cell_angle_beta 90.00
_cell_angle_gamma 90.00
_cell_formula_units_Z 4
_cell_length_a 8.080
_cell_length_b 8.165
_cell_length_c 20.378
_cell_volume 1344.402
_computing_structure_refinement 'MoPro (J. Appl. Cryst. 2005, 38, 38-54)'
_diffrn_measured_fraction_theta_full 0.994
_diffrn_measured_fraction_theta_max 0.994
_diffrn_radiation_source 'fine-focus sealed tube'
_diffrn_radiation_type MoK\a
_diffrn_radiation_wavelength 0.71073
_diffrn_reflns_av_sigmaI/netI 0.02402
_diffrn_reflns_limit_h_max 9
_diffrn_reflns_limit_h_min 0
_diffrn_reflns_limit_k_max 9
_diffrn_reflns_limit_k_min 0
_diffrn_reflns_limit_l_max 24
_diffrn_reflns_limit_l_min -23
_diffrn_reflns_theta_full 25.01
_diffrn_reflns_theta_max 25.01
_diffrn_reflns_theta_min 2.69
_exptl_crystal_density_diffrn 1.257
_exptl_crystal_density_method 'not measured'
_exptl_crystal_F_000 536
_refine_ls_extinction_method none
_refine_ls_goodness_of_fit_all 2.62
_refine_ls_goodness_of_fit_ref 1.226
_refine_ls_hydrogen_treatment refall
_refine_ls_matrix_type full
_refine_ls_number_parameters 237
_refine_ls_number_reflns 2373
_refine_ls_number_restraints 0
_refine_ls_restrained_S_all 0.000
_refine_ls_R_factor_all 0.0111
_refine_ls_R_factor_gt 0.0109
_refine_ls_shift/su_max 0.001
_refine_ls_shift/su_mean 0.000
_refine_ls_structure_factor_coef Fsqd
_refine_ls_weighting_scheme sigma
_refine_ls_wR_factor_gt 0.0325
_refine_ls_wR_factor_ref 0.0326
_reflns_number_gt 2341
_reflns_number_total 2373
_reflns_threshold_expression >2.0sigma(I)
_cod_data_source_file fc5011.cif
_cod_data_source_block T_TAAM_50
_cod_original_cell_volume 1344.3
_cod_original_sg_symbol_Hall 'P ?'
_cod_original_sg_symbol_H-M 'P ?'
_cod_database_code 1556827

loop_
_symmetry_equiv_pos_as_xyz
'x, y, z'
'-x+1/2, -y, z+1/2'
'-x, y+1/2, -z+1/2'
'x+1/2, -y+1/2, -z'

loop_
_atom_site_type_symbol
_atom_site_label
_atom_site_fract_x
_atom_site_fract_y
_atom_site_fract_z
_atom_site_U_iso_or_equiv
_atom_site_adp_type
_atom_site_occupancy
_atom_site_calc_flag
_atom_site_refinement_flag_posn
C C1 0.43203(7) 0.88584(7) 0.17459(2) 0.01315(6) Uani 1 d .
C C2 0.24542(6) 1.09421(6) 0.11287(2) 0.01190(6) Uani 1 d .
C C3 0.31884(6) 0.98274(6) 0.22010(2) 0.01299(6) Uani 1 d .
C C4 0.30750(7) 0.96515(7) 0.28751(3) 0.01643(6) Uani 1 d .
C C5 0.19351(8) 1.06126(7) 0.32204(3) 0.01888(7) Uani 1 d .
C C6 0.09319(8) 1.17285(7) 0.28926(3) 0.01856(7) Uani 1 d .
C C7 0.10594(7) 1.19193(6) 0.22113(3) 0.01544(6) Uani 1 d .
C C8 0.21834(6) 1.09592(6) 0.18691(2) 0.01251(6) Uani 1 d .
C C9 0.31619(7) 0.80513(7) 0.12507(2) 0.01303(6) Uani 1 d .
C C10 0.30164(7) 0.63878(7) 0.11271(3) 0.01672(6) Uani 1 d .
C C11 0.18561(8) 0.58489(7) 0.06656(3) 0.01885(7) Uani 1 d .
C C12 0.08607(8) 0.69620(7) 0.03314(3) 0.01867(7) Uani 1 d .
C C13 0.10047(8) 0.86396(7) 0.04585(3) 0.01549(6) Uani 1 d .
C C14 0.21500(7) 0.91768(6) 0.09171(3) 0.01251(6) Uani 1 d .
C C15 0.53044(7) 1.01297(6) 0.13616(2) 0.01270(6) Uani 1 d .
C C16 0.70126(7) 1.02588(7) 0.13279(2) 0.01518(6) Uani 1 d .
C C17 0.77127(7) 1.15085(7) 0.09475(3) 0.01616(7) Uani 1 d .
C C18 0.67172(7) 1.26055(7) 0.06079(3) 0.01455(6) Uani 1 d .
C C19 0.49916(7) 1.24779(6) 0.06449(2) 0.01277(6) Uani 1 d .
C C20 0.42954(7) 1.12478(6) 0.10245(2) 0.01200(6) Uani 1 d .
H H7 0.0282(10) 1.2756(10) 0.1960(3) 0.029(2) Uiso 1 d U
H H1 0.5117(9) 0.7991(10) 0.1991(4) 0.029(2) Uiso 1 d U
H H19 0.4223(10) 1.3335(10) 0.0381(4) 0.029(2) Uiso 1 d U
H H10 0.379(1) 0.555(1) 0.1391(4) 0.036(2) Uiso 1 d U
H H2 0.1676(10) 1.1826(9) 0.0870(4) 0.030(2) Uiso 1 d U
H H16 0.7763(10) 0.9432(10) 0.1589(4) 0.035(2) Uiso 1 d U
H H13 0.023(1) 0.9514(10) 0.0201(4) 0.035(2) Uiso 1 d U
H H6 0.004(1) 1.242(1) 0.3163(4) 0.041(2) Uiso 1 d U
H H5 0.1823(10) 1.0490(9) 0.3739(4) 0.036(2) Uiso 1 d U
H H4 0.3852(10) 0.8769(10) 0.3123(4) 0.031(2) Uiso 1 d U
H H17 0.905(1) 1.1608(9) 0.0915(4) 0.032(2) Uiso 1 d U
H H11 0.171(1) 0.455(1) 0.0554(4) 0.043(2) Uiso 1 d U
H H18 0.7266(10) 1.357(1) 0.0315(4) 0.031(2) Uiso 1 d U
H H12 -0.005(1) 0.652(1) -0.0012(4) 0.036(2) Uiso 1 d U

loop_
_atom_site_aniso_label
_atom_site_aniso_U_11
_atom_site_aniso_U_22
_atom_site_aniso_U_33
_atom_site_aniso_U_12
_atom_site_aniso_U_13
_atom_site_aniso_U_23
C1 0.0138(3) 0.0126(2) 0.0131(2) 0.0020(2) -0.0002(2) 0.0005(2)
C2 0.0113(3) 0.0119(3) 0.0125(2) 0.0010(2) -0.00003(20) -0.00001(18)
C3 0.0137(3) 0.0129(2) 0.0123(2) 0.0004(2) 0.0007(2) 0.0009(2)
C4 0.0190(3) 0.0175(2) 0.0128(2) -0.0019(2) 0.00020(22) 0.0014(2)
C5 0.0227(3) 0.0215(3) 0.0124(2) -0.0031(2) 0.0038(2) -0.0019(2)
C6 0.0185(3) 0.0191(3) 0.0180(3) -0.0012(2) 0.0053(2) -0.0053(2)
C7 0.0140(3) 0.0147(2) 0.0177(3) 0.0017(2) 0.0021(2) -0.0026(2)
C8 0.0124(3) 0.0127(2) 0.0124(2) 0.0003(2) 0.0009(2) -0.0003(2)
C9 0.0133(3) 0.0120(2) 0.0138(2) 0.0020(2) 0.00005(21) 0.00000(19)
C10 0.0184(3) 0.0123(3) 0.0194(3) 0.0024(2) 0.0003(2) -0.0005(2)
C11 0.0218(3) 0.0130(3) 0.0217(3) 0.00009(22) 0.0005(2) -0.0046(2)
C12 0.0200(3) 0.0178(3) 0.0182(2) -0.0017(2) -0.0021(2) -0.0043(2)
C13 0.0160(3) 0.0158(3) 0.0147(2) -0.00005(21) -0.0019(2) -0.0005(2)
C14 0.0126(3) 0.0114(2) 0.0136(2) 0.0010(2) 0.0009(2) 0.00010(18)
C15 0.0121(3) 0.0132(2) 0.0128(2) 0.0019(2) -0.00011(19) 0.0003(2)
C16 0.0111(3) 0.0176(3) 0.0169(2) 0.0027(2) -0.0010(2) 0.0009(2)
C17 0.0105(3) 0.0207(3) 0.0173(2) -0.0003(2) 0.0013(2) -0.0009(2)
C18 0.0136(3) 0.0169(2) 0.0131(2) -0.0014(2) 0.0014(2) -0.00011(21)
C19 0.0132(3) 0.0133(2) 0.0118(2) 0.00002(19) -0.00003(20) 0.0007(2)
C20 0.0109(3) 0.0127(2) 0.0124(2) 0.0011(2) 0.00003(20) 0.0003(2)

loop_
_atom_type_symbol
_atom_type_description
_atom_type_scat_dispersion_real
_atom_type_scat_dispersion_imag
_atom_type_scat_source
C C 0.0033 0.0016 'Su & Coppens. Acta. Cryst. (1997) A53, 749-762. '
H H 0.0000 0.0000 'Su & Coppens. Acta. Cryst. (1997) A53, 749-762. '

loop_
_geom_angle_atom_site_label_1
_geom_angle_atom_site_label_2
_geom_angle_atom_site_label_3
_geom_angle
C1 C3 C8 113.31(4)
C1 C3 C4 126.14(5)
C1 C15 C20 113.04(4)
C1 C15 C16 126.65(5)
C1 C9 C14 113.22(6)
C1 C9 C10 126.53(7)
C2 C20 C15 113.11(4)
C2 C20 C19 126.34(5)
C2 C14 C9 112.81(5)
C2 C14 C13 126.68(6)
C2 C8 C3 112.81(4)
C2 C8 C7 126.62(5)
C3 C1 C15 105.80(5)
C3 C1 C9 104.99(5)
C3 C1 H1 114.6(4)
C3 C8 C7 120.55(6)
C3 C4 C5 118.96(5)
C3 C4 H4 119.6(5)
C4 C3 C8 120.54(6)
C4 C5 C6 120.63(6)
C4 C5 H5 120.1(5)
C5 C6 C7 120.40(7)
C5 C6 H6 119.5(5)
C5 C4 H4 121.4(5)
C6 C5 H5 119.2(5)
C6 C7 C8 118.91(6)
C6 C7 H7 120.4(5)
C7 C6 H6 120.1(5)
C8 C2 C20 106.06(4)
C8 C2 C14 105.40(4)
C8 C2 H2 112.9(4)
C8 C7 H7 120.6(5)
C9 C1 C15 105.93(3)
C9 C1 H1 112.9(4)
C9 C14 C13 120.49(6)
C9 C10 C11 119.15(6)
C9 C10 H10 119.1(5)
C10 C9 C14 120.23(5)
C10 C11 C12 120.72(7)
C10 C11 H11 121.1(5)
C11 C12 C13 120.05(5)
C11 C12 H12 119.8(5)
C11 C10 H10 121.7(5)
C12 C11 H11 118.2(5)
C12 C13 C14 119.35(6)
C12 C13 H13 120.4(5)
C13 C12 H12 120.1(5)
C14 C2 C20 105.84(4)
C14 C2 H2 113.3(4)
C14 C13 H13 120.3(5)
C15 C1 H1 111.9(4)
C15 C20 C19 120.56(5)
C15 C16 C17 119.02(5)
C15 C16 H16 120.0(5)
C16 C15 C20 120.31(6)
C16 C17 C18 120.78(5)
C16 C17 H17 119.4(5)
C17 C18 C19 120.13(7)
C17 C18 H18 120.4(5)
C17 C16 H16 121.0(5)
C18 C17 H17 119.9(5)
C18 C19 C20 119.19(6)
C18 C19 H19 119.9(5)
C19 C18 H18 119.4(5)
C20 C2 H2 112.7(4)
C20 C19 H19 120.9(5)

loop_
_geom_bond_atom_site_label_1
_geom_bond_atom_site_label_2
_geom_bond_distance
C1 C3 1.5240(7)
C1 C15 1.5240(7)
C1 C9 1.5260(7)
C1 H1 1.080(8)
C2 C20 1.5234(7)
C2 C14 1.5243(7)
C2 C8 1.5246(7)
C2 H2 1.093(8)
C3 C8 1.4038(7)
C3 C4 1.3842(8)
C4 C5 1.3997(8)
C4 H4 1.081(8)
C5 C6 1.3904(8)
C5 H5 1.064(9)
C6 C7 1.4009(8)
C6 H6 1.068(9)
C7 C8 1.3876(7)
C7 H7 1.060(8)
C9 C14 1.4053(8)
C9 C10 1.3862(8)
C10 C11 1.3989(8)
C10 H10 1.073(9)
C11 C12 1.3916(9)
C11 H11 1.090(9)
C12 C13 1.3988(8)
C12 H12 1.076(9)
C13 C14 1.3865(8)
C13 H13 1.086(9)
C15 C20 1.4036(7)
C15 C16 1.3859(8)
C16 C17 1.4006(8)
C16 H16 1.052(9)
C17 C18 1.3886(8)
C17 H17 1.088(9)
C18 C19 1.4002(8)
C18 H18 1.084(8)
C19 C20 1.3869(7)
C19 H19 1.079(8)

loop_
_geom_hbond_atom_site_label_D
_geom_hbond_atom_site_label_H
_geom_hbond_atom_site_label_A
_geom_hbond_distance_DH
_geom_hbond_distance_HA
_geom_hbond_distance_DA
_geom_hbond_angle_DHA
_geom_hbond_site_symmetry_A
C5 H5 C18 1.064(9) 2.952(8) 3.5937(8) 119.2(5) 3_645
C4 H4 C17 1.081(8) 2.931(8) 3.5702(8) 118.1(5) 3_645
C4 H4 C18 1.081(8) 2.793(8) 3.5178(8) 124.3(5) 3_645

loop_
_geom_torsion_atom_site_label_1
_geom_torsion_atom_site_label_2
_geom_torsion_atom_site_label_3
_geom_torsion_atom_site_label_4
_geom_torsion
C1 C3 C8 C2 0.42(4)
C1 C3 C8 C7 178.83(5)
C1 C3 C4 C5 -178.32(5)
C1 C3 C4 H4 0.9(4)
C1 C15 C20 C2 0.74(4)
C1 C15 C20 C19 -179.38(5)
C1 C15 C16 C17 179.87(5)
C1 C15 C16 H16 -0.7(4)
C1 C9 C14 C2 0.14(4)
C1 C9 C14 C13 -178.83(5)
C1 C9 C10 C11 178.39(5)
C1 C9 C10 H10 -1.0(5)
C2 C20 C15 C16 -178.79(5)
C2 C20 C19 C18 179.07(5)
C2 C20 C19 H19 -0.7(4)
C2 C14 C9 C10 178.55(5)
C2 C14 C13 C12 -178.63(5)
C2 C14 C13 H13 1.2(4)
C2 C8 C3 C4 -178.45(5)
C2 C8 C7 C6 177.52(5)
C2 C8 C7 H7 -0.5(4)
C3 C1 C15 C20 -56.03(4)
C3 C1 C15 C16 123.48(5)
C3 C1 C9 C14 56.02(4)
C3 C1 C9 C10 -122.26(5)
C3 C8 C2 C20 -55.86(4)
C3 C8 C2 C14 56.09(4)
C3 C8 C2 H2 -179.8(6)
C3 C8 C7 C6 -0.65(5)
C3 C8 C7 H7 -178.7(6)
C3 C4 C5 C6 -0.06(5)
C3 C4 C5 H5 179.6(7)
C4 C3 C1 C15 -125.79(5)
C4 C3 C1 C9 122.43(5)
C4 C3 C1 H1 -2.0(4)
C4 C3 C8 C7 -0.040(50)
C4 C5 C6 C7 -0.64(5)
C4 C5 C6 H6 178.1(7)
C5 C6 C7 C8 0.99(5)
C5 C6 C7 H7 179.0(6)
C5 C4 C3 C8 0.40(5)
C6 C5 C4 H4 -179.3(6)
C7 C8 C2 C20 125.84(5)
C7 C8 C2 C14 -122.20(5)
C7 C8 C2 H2 1.9(4)
C7 C6 C5 H5 179.7(7)
C8 C2 C20 C15 55.26(4)
C8 C2 C20 C19 -124.60(5)
C8 C2 C14 C9 -56.38(4)
C8 C2 C14 C13 122.52(5)
C8 C3 C1 C15 55.41(4)
C8 C3 C1 C9 -56.36(4)
C8 C3 C1 H1 179.2(6)
C8 C3 C4 H4 179.6(6)
C8 C7 C6 H6 -177.8(7)
C9 C1 C15 C20 55.09(5)
C9 C1 C15 C16 -125.41(5)
C9 C14 C2 C20 55.73(4)
C9 C14 C2 H2 179.7(6)
C9 C14 C13 C12 0.19(5)
C9 C14 C13 H13 -179.9(6)
C9 C10 C11 C12 0.23(5)
C9 C10 C11 H11 179.6(7)
C10 C9 C1 C15 126.06(5)
C10 C9 C1 H1 3.2(4)
C10 C9 C14 C13 -0.43(5)
C10 C11 C12 C13 -0.47(5)
C10 C11 C12 H12 -178.2(7)
C11 C12 C13 C14 0.25(5)
C11 C12 C13 H13 -179.6(6)
C11 C10 C9 C14 0.22(5)
C12 C11 C10 H10 179.6(7)
C13 C14 C2 C20 -125.37(5)
C13 C14 C2 H2 -1.4(4)
C13 C12 C11 H11 -179.9(7)
C14 C2 C20 C15 -56.38(4)
C14 C2 C20 C19 123.75(5)
C14 C9 C1 C15 -55.66(4)
C14 C9 C1 H1 -178.5(6)
C14 C9 C10 H10 -179.2(7)
C14 C13 C12 H12 178.0(7)
C15 C20 C2 H2 179.3(6)
C15 C20 C19 C18 -0.79(5)
C15 C20 C19 H19 179.5(6)
C15 C16 C17 C18 -0.028(51)
C15 C16 C17 H17 -179.4(7)
C16 C15 C1 H1 -2.0(4)
C16 C15 C20 C19 1.08(5)
C16 C17 C18 C19 0.31(5)
C16 C17 C18 H18 179.9(6)
C17 C18 C19 C20 0.10(5)
C17 C18 C19 H19 179.8(6)
C17 C16 C15 C20 -0.66(5)
C18 C17 C16 H16 -179.5(7)
C19 C20 C2 H2 -0.6(4)
C19 C18 C17 H17 179.6(7)
C20 C15 C1 H1 178.5(6)
C20 C15 C16 H16 178.8(7)
C20 C19 C18 H18 -179.5(6)
H7 C7 C6 H6 0.26(69)
H19 C19 C18 H18 0.24(67)
H10 C10 C11 H11 -1.0(7)
H16 C16 C17 H17 1.2(7)
H13 C13 C12 H12 -1.8(7)
H6 C6 C5 H5 -1.6(7)
H5 C5 C4 H4 0.42(68)
H17 C17 C18 H18 -0.8(7)
H11 C11 C12 H12 2.3(7)
